data_2008045
loop_
_publ_author_name
'McLauchlan, Craig C.'
'Ibers, James A.'

_publ_section_title
;
 [PPh~4~]~2~[Pd{Se~2~C~2~(COOCH~3~)~2~}~2~]
;
_journal_issue 1
_journal_name_full 'Acta Crystallographica Section C'
_journal_page_first 30
_journal_page_last 32
_journal_paper_doi 10.1107/S0108270198010543
_journal_volume 55
_journal_year 1999
_chemical_formula_iupac '2(C24 H20 P)[Pd(C6 H6 O4 Se2 )2 ]'
_chemical_formula_moiety '2(C24 H20 P 1+), C12 H12 O8 Pd Se4 2-'
_chemical_formula_sum 'C60 H52 O8 P2 Pd Se4'
_chemical_formula_weight 1385.20
_chemical_name_systematic
;bis(tetraphenylphosphonium) bis(cis-1,2-dicarbomethoxyethylene-1,2-diseleno)-
 palladate(II)
;
_space_group_IT_number 2
_symmetry_cell_setting triclinic
_symmetry_space_group_name_Hall '-P 1'
_symmetry_space_group_name_H-M 'P -1'
_audit_creation_method SHELXL-97
_cell_angle_alpha 69.430(10)
_cell_angle_beta 68.450(10)
_cell_angle_gamma 79.330(10)
_cell_formula_units_Z 1
_cell_length_a 10.273(2)
_cell_length_b 11.077(2)
_cell_length_c 13.803(3)
_cell_measurement_reflns_used 25
_cell_measurement_temperature 113(2)
_cell_measurement_theta_max 17.5
_cell_measurement_theta_min 15.0
_cell_volume 1364.9(5)
_computing_cell_refinement 'CELREF (local program)'
_computing_data_collection 'PCPS (local program)'
_computing_data_reduction 'NUPICK (local program)'
_computing_molecular_graphics SHELXTL97
_computing_publication_material SHELXTL97
_computing_structure_refinement 'SHELXTL97 (Sheldrick, 1997)'
_computing_structure_solution 'SHELXS97 (Sheldrick, 1990)'
_diffrn_ambient_temperature 113(2)
_diffrn_measured_fraction_theta_full 1.000
_diffrn_measured_fraction_theta_max 1.000
_diffrn_measurement_device_type Picker
_diffrn_measurement_method \w
_diffrn_radiation_monochromator graphite
_diffrn_radiation_source 'standard focus sealed tube'
_diffrn_radiation_type MoK\a
_diffrn_radiation_wavelength 0.71073
_diffrn_reflns_av_R_equivalents 0.0656
_diffrn_reflns_av_sigmaI/netI 0.0916
_diffrn_reflns_limit_h_max 12
_diffrn_reflns_limit_h_min -12
_diffrn_reflns_limit_k_max 13
_diffrn_reflns_limit_k_min -13
_diffrn_reflns_limit_l_max 16
_diffrn_reflns_limit_l_min -16
_diffrn_reflns_number 9590
_diffrn_reflns_theta_full 25.05
_diffrn_reflns_theta_max 25.05
_diffrn_reflns_theta_min 2.14
_diffrn_standards_decay_% '< 2%'
_diffrn_standards_interval_count 100
_diffrn_standards_number 6
_exptl_absorpt_coefficient_mu 3.121
_exptl_absorpt_correction_T_max 0.80
_exptl_absorpt_correction_T_min 0.73
_exptl_absorpt_correction_type analytical
_exptl_absorpt_process_details '(de Meulenaer & Tompa, 1965)'
_exptl_crystal_colour yellow-orange
_exptl_crystal_density_diffrn 1.685
_exptl_crystal_density_method 'not measured'
_exptl_crystal_description needle
_exptl_crystal_F_000 688
_exptl_crystal_size_max .40
_exptl_crystal_size_mid .09
_exptl_crystal_size_min .08
_refine_diff_density_max 0.508
_refine_diff_density_min -0.518
_refine_ls_extinction_coef 0.0036(4)
_refine_ls_extinction_method 'SHELXTL (Sheldrick, 1997)'
_refine_ls_goodness_of_fit_ref 0.899
_refine_ls_hydrogen_treatment constr
_refine_ls_matrix_type full
_refine_ls_number_parameters 341
_refine_ls_number_reflns 4826
_refine_ls_number_restraints 0
_refine_ls_restrained_S_all 0.899
_refine_ls_R_factor_all 0.0789
_refine_ls_R_factor_gt 0.0414
_refine_ls_shift/su_max 0.001
_refine_ls_shift/su_mean 0.000
_refine_ls_structure_factor_coef Fsqd
_refine_ls_weighting_details
; calc
 w=1/[\s^2^(Fo^2^)+(0.0400Fo^2^)^2^]
;
_refine_ls_weighting_scheme calc
_refine_ls_wR_factor_ref 0.0889
_reflns_number_gt 3371
_reflns_number_total 4826
_reflns_threshold_expression I>2\s(I)
_cod_data_source_file bk1405.cif
_cod_data_source_block abs1
_cod_database_code 2008045

loop_
_symmetry_equiv_pos_as_xyz
'x, y, z'
'-x, -y, -z'

loop_
_atom_site_label
_atom_site_fract_x
_atom_site_fract_y
_atom_site_fract_z
_atom_site_U_iso_or_equiv
_atom_site_adp_type
_atom_site_calc_flag
_atom_site_refinement_flags
_atom_site_occupancy
_atom_site_disorder_assembly
_atom_site_disorder_group
_atom_site_type_symbol
Pd1 0.0000 0.0000 0.5000 0.01130(16) Uani d S 1 . . Pd
Se1 0.09941(6) 0.19667(5) 0.36754(4) 0.01568(15) Uani d . 1 . . Se
Se2 0.04312(6) -0.08958(5) 0.35517(4) 0.01465(15) Uani d . 1 . . Se
C1 0.1737(6) 0.1491(5) 0.2382(4) 0.0149(12) Uani d . 1 . . C
C2 0.1504(5) 0.0372(5) 0.2312(4) 0.0116(11) Uani d . 1 . . C
C3 0.2608(6) 0.2504(5) 0.1435(4) 0.0192(13) Uani d . 1 . . C
C4 0.1962(6) 0.0050(5) 0.1285(4) 0.0173(12) Uani d . 1 . . C
O1 0.2173(5) 0.3475(4) 0.0899(3) 0.0369(12) Uani d . 1 . . O
O2 0.1600(4) -0.0854(4) 0.1172(3) 0.0242(10) Uani d . 1 . . O
O3 0.3972(4) 0.2191(4) 0.1312(3) 0.0262(10) Uani d . 1 . . O
O4 0.2790(5) 0.0911(4) 0.0432(3) 0.0401(13) Uani d . 1 . . O
C5 0.4909(7) 0.2999(7) 0.0342(5) 0.0405(19) Uani d . 1 . . C
H5A 0.5880 0.2706 0.0312 0.061 Uiso calc R 1 . . H
H5D 0.4729 0.3894 0.0355 0.061 Uiso calc R 1 . . H
H5B 0.4760 0.2948 -0.0304 0.061 Uiso calc R 1 . . H
C6 0.3244(8) 0.0687(7) -0.0616(5) 0.047(2) Uani d . 1 . . C
H6D 0.3841 0.1373 -0.1173 0.070 Uiso calc R 1 . . H
H6A 0.2423 0.0687 -0.0817 0.070 Uiso calc R 1 . . H
H6B 0.3776 -0.0151 -0.0568 0.070 Uiso calc R 1 . . H
P1 0.34981(14) -0.37291(13) -0.32355(11) 0.0118(3) Uani d . 1 . . P
C7 0.2395(5) -0.4607(5) -0.3449(4) 0.0120(11) Uani d . 1 . . C
C8 0.2405(6) -0.4443(5) -0.4497(4) 0.0177(13) Uani d . 1 . . C
H8A 0.2966 -0.3819 -0.5110 0.021 Uiso calc R 1 . . H
C9 0.1594(6) -0.5193(6) -0.4647(5) 0.0215(13) Uani d . 1 . . C
H9A 0.1601 -0.5081 -0.5363 0.026 Uiso calc R 1 . . H
C10 0.0777(6) -0.6100(5) -0.3758(4) 0.0176(12) Uani d . 1 . . C
H10A 0.0223 -0.6610 -0.3864 0.021 Uiso calc R 1 . . H
C11 0.0768(6) -0.6264(5) -0.2720(5) 0.0222(13) Uani d . 1 . . C
H11A 0.0220 -0.6901 -0.2113 0.027 Uiso calc R 1 . . H
C12 0.1542(6) -0.5517(6) -0.2554(5) 0.0219(14) Uani d . 1 . . C
H12A 0.1499 -0.5616 -0.1831 0.026 Uiso calc R 1 . . H
C13 0.4248(5) -0.2473(5) -0.4482(4) 0.0122(12) Uani d . 1 . . C
C14 0.3386(6) -0.1617(5) -0.5026(4) 0.0139(12) Uani d . 1 . . C
H14A 0.2400 -0.1692 -0.4734 0.017 Uiso calc R 1 . . H
C15 0.3952(6) -0.0661(5) -0.5985(4) 0.0170(12) Uani d . 1 . . C
H15A 0.3360 -0.0083 -0.6361 0.020 Uiso calc R 1 . . H
C16 0.5394(6) -0.0542(5) -0.6405(5) 0.0212(13) Uani d . 1 . . C
H16A 0.5786 0.0117 -0.7068 0.025 Uiso calc R 1 . . H
C17 0.6257(6) -0.1379(5) -0.5861(4) 0.0212(13) Uani d . 1 . . C
H17A 0.7240 -0.1289 -0.6144 0.025 Uiso calc R 1 . . H
C18 0.5687(6) -0.2348(5) -0.4904(4) 0.0177(12) Uani d . 1 . . C
H18A 0.6281 -0.2931 -0.4532 0.021 Uiso calc R 1 . . H
C19 0.2524(5) -0.3079(5) -0.2136(4) 0.0131(11) Uani d . 1 . . C
C20 0.2015(6) -0.1793(5) -0.2340(4) 0.0157(12) Uani d . 1 . . C
H20A 0.2187 -0.1240 -0.3073 0.019 Uiso calc R 1 . . H
C21 0.1262(6) -0.1324(5) -0.1478(4) 0.0167(12) Uani d . 1 . . C
H21A 0.0928 -0.0442 -0.1617 0.020 Uiso calc R 1 . . H
C22 0.0990(6) -0.2132(6) -0.0412(4) 0.0206(13) Uani d . 1 . . C
H22A 0.0479 -0.1801 0.0180 0.025 Uiso calc R 1 . . H
C23 0.1458(6) -0.3422(6) -0.0203(4) 0.0224(14) Uani d . 1 . . C
H23A 0.1233 -0.3982 0.0530 0.027 Uiso calc R 1 . . H
C24 0.2247(6) -0.3896(6) -0.1055(4) 0.0200(13) Uani d . 1 . . C
H24A 0.2603 -0.4772 -0.0911 0.024 Uiso calc R 1 . . H
C25 0.4855(5) -0.4828(5) -0.2837(4) 0.0131(11) Uani d . 1 . . C
C26 0.5065(5) -0.6077(5) -0.2909(4) 0.0127(11) Uani d . 1 . . C
H26A 0.4457 -0.6378 -0.3140 0.015 Uiso calc R 1 . . H
C27 0.6173(5) -0.6876(5) -0.2638(4) 0.0156(12) Uani d . 1 . . C
H27A 0.6316 -0.7732 -0.2679 0.019 Uiso calc R 1 . . H
C28 0.7068(5) -0.6445(5) -0.2312(4) 0.0170(12) Uani d . 1 . . C
H28A 0.7824 -0.7002 -0.2131 0.020 Uiso calc R 1 . . H
C29 0.6867(6) -0.5193(5) -0.2246(4) 0.0161(12) Uani d . 1 . . C
H29A 0.7488 -0.4894 -0.2024 0.019 Uiso calc R 1 . . H
C30 0.5762(6) -0.4387(5) -0.2504(4) 0.0176(12) Uani d . 1 . . C
H30A 0.5619 -0.3535 -0.2455 0.021 Uiso calc R 1 . . H

loop_
_atom_site_aniso_label
_atom_site_aniso_U_11
_atom_site_aniso_U_22
_atom_site_aniso_U_33
_atom_site_aniso_U_12
_atom_site_aniso_U_13
_atom_site_aniso_U_23
Pd1 0.0101(3) 0.0096(3) 0.0121(3) -0.0004(2) -0.0029(3) -0.0018(2)
Se1 0.0197(3) 0.0106(3) 0.0137(3) -0.0030(2) -0.0023(2) -0.0024(2)
Se2 0.0164(3) 0.0111(3) 0.0153(3) -0.0029(2) -0.0048(2) -0.0021(2)
C1 0.015(3) 0.015(3) 0.012(3) -0.002(2) -0.005(2) 0.001(2)
C2 0.010(3) 0.011(3) 0.018(3) 0.004(2) -0.010(2) -0.006(2)
C3 0.031(4) 0.015(3) 0.012(3) -0.004(3) -0.003(3) -0.009(3)
C4 0.017(3) 0.015(3) 0.018(3) -0.002(2) -0.005(2) -0.002(2)
O1 0.043(3) 0.021(2) 0.027(2) 0.001(2) -0.004(2) 0.006(2)
O2 0.038(3) 0.017(2) 0.020(2) -0.0060(19) -0.009(2) -0.0074(18)
O3 0.024(2) 0.034(3) 0.018(2) -0.018(2) -0.0028(18) -0.0008(19)
O4 0.059(3) 0.044(3) 0.016(2) -0.034(3) 0.008(2) -0.015(2)
C5 0.041(4) 0.050(5) 0.027(4) -0.035(4) 0.006(3) -0.010(3)
C6 0.063(5) 0.055(5) 0.026(4) -0.036(4) 0.007(4) -0.026(4)
P1 0.0111(7) 0.0123(7) 0.0112(7) -0.0002(6) -0.0041(6) -0.0024(6)
C7 0.006(3) 0.016(3) 0.013(3) 0.001(2) -0.004(2) -0.003(2)
C8 0.020(3) 0.020(3) 0.013(3) -0.010(3) 0.002(2) -0.007(2)
C9 0.024(3) 0.027(3) 0.016(3) -0.004(3) -0.002(3) -0.012(3)
C10 0.012(3) 0.017(3) 0.023(3) -0.005(2) -0.002(2) -0.008(3)
C11 0.018(3) 0.018(3) 0.022(3) -0.006(3) -0.002(3) 0.002(3)
C12 0.021(3) 0.031(4) 0.013(3) -0.010(3) -0.005(3) -0.004(3)
C13 0.014(3) 0.010(3) 0.016(3) 0.001(2) -0.007(2) -0.005(2)
C14 0.011(3) 0.019(3) 0.014(3) 0.002(2) -0.006(2) -0.008(2)
C15 0.020(3) 0.010(3) 0.015(3) 0.001(2) -0.005(2) 0.002(2)
C16 0.027(3) 0.012(3) 0.018(3) -0.004(3) -0.003(3) 0.001(2)
C17 0.014(3) 0.025(3) 0.016(3) -0.007(3) 0.001(2) 0.000(3)
C18 0.016(3) 0.013(3) 0.020(3) 0.000(2) -0.006(2) 0.000(2)
C19 0.011(3) 0.012(3) 0.014(3) -0.002(2) 0.000(2) -0.006(2)
C20 0.019(3) 0.014(3) 0.013(3) -0.003(2) -0.007(2) 0.000(2)
C21 0.020(3) 0.014(3) 0.025(3) 0.005(2) -0.013(3) -0.014(2)
C22 0.020(3) 0.030(4) 0.016(3) 0.002(3) -0.007(3) -0.014(3)
C23 0.028(3) 0.028(3) 0.011(3) -0.001(3) -0.008(3) -0.004(3)
C24 0.019(3) 0.021(3) 0.020(3) -0.001(3) -0.009(3) -0.004(3)
C25 0.009(3) 0.011(3) 0.013(3) 0.004(2) -0.001(2) 0.000(2)
C26 0.013(3) 0.011(3) 0.011(3) 0.000(2) -0.001(2) -0.003(2)
C27 0.017(3) 0.010(3) 0.010(3) 0.006(2) 0.000(2) -0.001(2)
C28 0.006(3) 0.021(3) 0.015(3) 0.007(2) 0.000(2) -0.004(2)
C29 0.012(3) 0.024(3) 0.013(3) -0.004(2) -0.007(2) -0.002(2)
C30 0.022(3) 0.018(3) 0.013(3) -0.002(3) -0.005(2) -0.006(2)

loop_
_atom_type_symbol
_atom_type_description
_atom_type_scat_dispersion_real
_atom_type_scat_dispersion_imag
_atom_type_scat_source
C C 0.0033 0.0016 'International Tables Vol C Tables 4.2.6.8 and 6.1.1.4'
H H 0.0000 0.0000 'International Tables Vol C Tables 4.2.6.8 and 6.1.1.4'
O O 0.0106 0.0060 'International Tables Vol C Tables 4.2.6.8 and 6.1.1.4'
P P 0.1023 0.0942 'International Tables Vol C Tables 4.2.6.8 and 6.1.1.4'
Se Se -0.0929 2.2259 'International Tables Vol C Tables 4.2.6.8 and 6.1.1.4'
Pd Pd -0.9988 1.0072 'International Tables Vol C Tables 4.2.6.8 and 6.1.1.4'

loop_
_geom_angle_atom_site_label_1
_geom_angle_atom_site_label_2
_geom_angle_atom_site_label_3
_geom_angle_site_symmetry_1
_geom_angle_site_symmetry_3
_geom_angle
_geom_angle_publ_flag
Se2 Pd1 Se2 2_556 . 180 no
Se2 Pd1 Se1 . . 90.03(2) yes
Se2 Pd1 Se1 2_556 . 89.97(2) yes
Se2 Pd1 Se1 2_556 2_556 90.03(2) no
Se2 Pd1 Se1 . 2_556 89.97(2) no
Se1 Pd1 Se1 . 2_556 180 yes
C1 Se1 Pd1 . . 101.36(16) yes
C2 Se2 Pd1 . . 102.03(15) yes
C2 C1 C3 . . 123.6(5) no
C2 C1 Se1 . . 123.9(4) yes
C3 C1 Se1 . . 112.5(4) no
C1 C2 C4 . . 124.1(5) no
C1 C2 Se2 . . 121.7(4) yes
C4 C2 Se2 . . 114.0(4) no
O1 C3 O3 . . 124.1(5) yes
O1 C3 C1 . . 125.9(6) no
O3 C3 C1 . . 109.9(5) no
O2 C4 O4 . . 121.1(5) yes
O2 C4 C2 . . 125.4(5) no
O4 C4 C2 . . 113.4(5) no
C3 O3 C5 . . 114.5(5) yes
C4 O4 C6 . . 116.8(5) yes
C7 P1 C25 . . 108.2(2) no
C7 P1 C19 . . 110.2(2) no
C25 P1 C19 . . 107.5(2) no
C7 P1 C13 . . 109.6(2) no
C25 P1 C13 . . 110.1(2) no
C19 P1 C13 . . 111.2(2) no
C8 C7 C12 . . 119.1(5) no
C8 C7 P1 . . 121.0(4) no
C12 C7 P1 . . 119.8(4) no
C9 C8 C7 . . 119.8(5) no
C10 C9 C8 . . 120.3(5) no
C11 C10 C9 . . 119.9(5) no
C12 C11 C10 . . 120.7(5) no
C11 C12 C7 . . 120.1(5) no
C14 C13 C18 . . 119.7(5) no
C14 C13 P1 . . 119.9(4) no
C18 C13 P1 . . 120.4(4) no
C15 C14 C13 . . 120.2(5) no
C14 C15 C16 . . 119.9(5) no
C17 C16 C15 . . 120.2(5) no
C16 C17 C18 . . 119.8(5) no
C17 C18 C13 . . 120.2(5) no
C20 C19 C24 . . 119.9(5) no
C20 C19 P1 . . 121.1(4) no
C24 C19 P1 . . 119.0(4) no
C21 C20 C19 . . 119.8(5) no
C20 C21 C22 . . 120.3(5) no
C21 C22 C23 . . 120.3(5) no
C24 C23 C22 . . 120.1(5) no
C23 C24 C19 . . 119.6(5) no
C26 C25 C30 . . 120.1(5) no
C26 C25 P1 . . 121.3(4) no
C30 C25 P1 . . 118.6(4) no
C27 C26 C25 . . 119.2(5) no
C28 C27 C26 . . 120.8(5) no
C27 C28 C29 . . 120.1(5) no
C30 C29 C28 . . 119.9(5) no
C29 C30 C25 . . 119.9(5) no

loop_
_geom_bond_atom_site_label_1
_geom_bond_atom_site_label_2
_geom_bond_site_symmetry_2
_geom_bond_distance
_geom_bond_publ_flag
Pd1 Se1 . 2.4051(7) yes
Pd1 Se1 2_556 2.4051(7) no
Pd1 Se2 . 2.3996(7) yes
Pd1 Se2 2_556 2.3996(7) no
Se1 C1 . 1.887(5) yes
Se2 C2 . 1.901(5) yes
C1 C2 . 1.347(7) yes
C1 C3 . 1.500(7) yes
C2 C4 . 1.469(7) yes
C3 O1 . 1.188(7) yes
C3 O3 . 1.342(7) yes
C4 O2 . 1.208(6) yes
C4 O4 . 1.339(6) yes
O3 C5 . 1.432(6) yes
O4 C6 . 1.444(7) yes
P1 C7 . 1.780(5) no
P1 C13 . 1.798(5) no
P1 C19 . 1.792(5) no
P1 C25 . 1.786(5) no
C7 C8 . 1.390(7) no
C7 C12 . 1.403(7) no
C8 C9 . 1.390(7) no
C9 C10 . 1.381(7) no
C10 C11 . 1.376(7) no
C11 C12 . 1.371(7) no
C13 C14 . 1.387(7) no
C13 C18 . 1.390(7) no
C14 C15 . 1.375(7) no
C15 C16 . 1.391(8) no
C16 C17 . 1.380(8) no
C17 C18 . 1.382(7) no
C19 C20 . 1.390(7) no
C19 C24 . 1.401(7) no
C20 C21 . 1.376(7) no
C21 C22 . 1.382(8) no
C22 C23 . 1.383(8) no
C23 C24 . 1.375(8) no
C25 C26 . 1.393(7) no
C25 C30 . 1.400(7) no
C26 C27 . 1.388(7) no
C27 C28 . 1.376(7) no
C28 C29 . 1.395(7) no
C29 C30 . 1.382(7) no
